data_7054813
loop_
_publ_author_name
'Kahan, Rachel J.'
'Cloke, F. Geoffrey N.'
'Roe, S. Mark'
'Nief, Fran\,cois'

_publ_section_title
;
 Activation of carbon dioxide by new mixed sandwich uranium(iii) complexes
 incorporating cyclooctatetraenyl and pyrrolide, phospholide, or arsolide
 ligands
;
_journal_issue 10
_journal_name_full 'New J. Chem.'
_journal_page_first 7602
_journal_paper_doi 10.1039/C5NJ00590F
_journal_volume 39
_journal_year 2015
_chemical_formula_moiety 'C70 H120 N2 O5 Si4 U2'
_chemical_formula_sum 'C70 H120 N2 O5 Si4 U2'
_chemical_formula_weight 1658.09
_chemical_name_common 4
_chemical_name_systematic 4
_chemical_properties_physical 'Air-sensitive, Moisture-sensitive, Heat-sensitive, Oxygen-sensitive'
_space_group_crystal_system triclinic
_space_group_IT_number 2
_space_group_name_Hall '-P 1'
_space_group_name_H-M_alt 'P -1'
_symmetry_space_group_name_Hall '-P 1'
_symmetry_space_group_name_H-M 'P -1'
_atom_sites_solution_hydrogens geom
_audit_creation_date 2015-03-02
_audit_creation_method
;
Olex2 1.2-beta
(compiled 2015.01.26 svn.r3150 for OlexSys, GUI svn.r4998)
;
_audit_update_record
;
2015-04-16 deposited with the CCDC.
2015-04-22 downloaded from the CCDC.
;
_cell_angle_alpha 97.035(6)
_cell_angle_beta 97.053(6)
_cell_angle_gamma 102.983(7)
_cell_formula_units_Z 2
_cell_length_a 12.9610(9)
_cell_length_b 14.6337(10)
_cell_length_c 22.2106(16)
_cell_measurement_reflns_used 39042
_cell_measurement_temperature 173.15
_cell_measurement_theta_max 27.5
_cell_measurement_theta_min 2.4
_cell_volume 4024.5(5)
_computing_cell_refinement
;
CrystalClear-SM Expert 3.1 b27 (Rigaku, 20112)
;
_computing_data_collection
;
CrystalClear-SM Expert 3.1 b27 (Rigaku, 20112)
;
_computing_data_reduction
;
CrystalClear-SM Expert 3.1 b27 (Rigaku, 20112)
;
_computing_molecular_graphics 'Olex2 (Dolomanov et al., 2009)'
_computing_publication_material 'Olex2 (Dolomanov et al., 2009)'
_computing_structure_refinement 'ShelXL (Sheldrick, 2008)'
_computing_structure_solution 'ShelXL (Sheldrick, 2008)'
_diffrn_ambient_temperature 173.15
_diffrn_detector CCD
_diffrn_detector_area_resol_mean 28.5714
_diffrn_measured_fraction_theta_full 0.984
_diffrn_measured_fraction_theta_max 0.976
_diffrn_measurement_device
;
AFC12 (Right): Kappa 3 circle
;
_diffrn_measurement_device_type 'Rigaku Saturn724+ (2x2 bin mode)'
_diffrn_measurement_method 'profile data from \w-scans'
_diffrn_radiation_type MoK\a
_diffrn_radiation_wavelength 0.71073
_diffrn_reflns_av_R_equivalents 0.0794
_diffrn_reflns_av_unetI/netI 0.0952
_diffrn_reflns_laue_measured_fraction_full 0.984
_diffrn_reflns_laue_measured_fraction_max 0.976
_diffrn_reflns_limit_h_max 16
_diffrn_reflns_limit_h_min -15
_diffrn_reflns_limit_k_max 19
_diffrn_reflns_limit_k_min -19
_diffrn_reflns_limit_l_max 26
_diffrn_reflns_limit_l_min -28
_diffrn_reflns_number 47825
_diffrn_reflns_point_group_measured_fraction_full 0.984
_diffrn_reflns_point_group_measured_fraction_max 0.976
_diffrn_reflns_theta_full 25.242
_diffrn_reflns_theta_max 27.562
_diffrn_reflns_theta_min 2.430
_diffrn_source 'Sealed Tube'
_diffrn_standards_interval_count 120
_diffrn_standards_interval_time 0
_diffrn_standards_number 3
_exptl_absorpt_coefficient_mu 4.121
_exptl_absorpt_correction_T_max 0.96
_exptl_absorpt_correction_T_min 0.761
_exptl_absorpt_correction_type multi-scan
_exptl_absorpt_process_details 'SADABS 2007/2 (Sheldrick, G.M., 2007)'
_exptl_crystal_colour 'clear yellowish orange'
_exptl_crystal_colour_lustre clear
_exptl_crystal_colour_modifier yellowish
_exptl_crystal_colour_primary orange
_exptl_crystal_density_diffrn 1.368
_exptl_crystal_description plate
_exptl_crystal_F_000 1668
_exptl_crystal_recrystallization_method 'Re-crystallisation from solvent: hexane'
_exptl_crystal_size_max 0.07
_exptl_crystal_size_mid 0.06
_exptl_crystal_size_min 0.01
_refine_diff_density_max 4.017
_refine_diff_density_min -2.642
_refine_diff_density_rms 0.194
_refine_ls_extinction_method none
_refine_ls_goodness_of_fit_ref 1.012
_refine_ls_hydrogen_treatment constr
_refine_ls_matrix_type full
_refine_ls_number_parameters 750
_refine_ls_number_reflns 18150
_refine_ls_number_restraints 1119
_refine_ls_restrained_S_all 1.011
_refine_ls_R_factor_all 0.1155
_refine_ls_R_factor_gt 0.0703
_refine_ls_shift/su_max 0.001
_refine_ls_shift/su_mean 0.000
_refine_ls_structure_factor_coef Fsqd
_refine_ls_weighting_details 'w=1/[\s^2^(Fo^2^)+(0.1107P)^2^] where P=(Fo^2^+2Fc^2^)/3'
_refine_ls_weighting_scheme calc
_refine_ls_wR_factor_gt 0.1751
_refine_ls_wR_factor_ref 0.1944
_reflns_Friedel_coverage 0.000
_reflns_number_gt 11223
_reflns_number_total 18150
_reflns_threshold_expression 'I > 2\s(I)'
_cod_data_source_file c5nj00590f2.cif
_cod_data_source_block 4
_cod_depositor_comments 'Adding full bibliography for 7054809--7054814.cif.'
_cod_database_code 7054813
_shelx_space_group_comment
;
The symmetry employed for this shelxl refinement is uniquely defined
by the following loop, which should always be used as a source of
symmetry information in preference to the above space-group names.
They are only intended as comments.
;
_shelx_estimated_absorpt_t_max 0.960
_shelx_estimated_absorpt_t_min 0.761
_olex2_refinement_description
;
1. Fixed Uiso
 At 1.2 times of:
  All C(H) groups
 At 1.5 times of:
  All C(H,H,H) groups
2. Uiso/Uaniso restraints and constraints
Uanis(C12) \\sim Ueq: with sigma of 0.01 and sigma for terminal atoms of 0.02
Uanis(C13) \\sim Ueq: with sigma of 0.01 and sigma for terminal atoms of 0.02
Uanis(C16) \\sim Ueq: with sigma of 0.01 and sigma for terminal atoms of 0.02
Uanis(C17) \\sim Ueq: with sigma of 0.01 and sigma for terminal atoms of 0.02
Uanis(C18) \\sim Ueq: with sigma of 0.01 and sigma for terminal atoms of 0.02
Uanis(C27) \\sim Ueq: with sigma of 0.05 and sigma for terminal atoms of 0.1
Uanis(C28) \\sim Ueq: with sigma of 0.01 and sigma for terminal atoms of 0.02
Uanis(C29) \\sim Ueq: with sigma of 0.01 and sigma for terminal atoms of 0.02
Uanis(C31) \\sim Ueq: with sigma of 0.01 and sigma for terminal atoms of 0.02
Uanis(C32) \\sim Ueq: with sigma of 0.01 and sigma for terminal atoms of 0.02
Uanis(C35) \\sim Ueq: with sigma of 0.01 and sigma for terminal atoms of 0.02
Uanis(C37) \\sim Ueq: with sigma of 0.01 and sigma for terminal atoms of 0.02
Uanis(C39) \\sim Ueq: with sigma of 0.01 and sigma for terminal atoms of 0.02
Uanis(C40) \\sim Ueq: with sigma of 0.05 and sigma for terminal atoms of 0.1
Uanis(C41) \\sim Ueq: with sigma of 0.01 and sigma for terminal atoms of 0.02
Uanis(C42) \\sim Ueq: with sigma of 0.01 and sigma for terminal atoms of 0.02
Uanis(C43) \\sim Ueq: with sigma of 0.01 and sigma for terminal atoms of 0.02
Uanis(C44) \\sim Ueq: with sigma of 0.01 and sigma for terminal atoms of 0.02
Uanis(C53) \\sim Ueq: with sigma of 0.05 and sigma for terminal atoms of 0.1
Uanis(C54) \\sim Ueq: with sigma of 0.01 and sigma for terminal atoms of 0.02
Uanis(C57) \\sim Ueq: with sigma of 0.01 and sigma for terminal atoms of 0.02
Uanis(C58) \\sim Ueq: with sigma of 0.05 and sigma for terminal atoms of 0.1
3. Rigid body (RIGU) restrains
 U2, C1, N1, O2, O3, C2, C5, U1, C3, C6, C4, C9, O1, O4, C47, C49, C50, C46,
 C48, C52, C51, C45, O5, C25, C20, C26, C24, C23, C21, C19, C22, C7, H6A, H6B,
 H6C, C8, H9A, H9B, H9C, C10, H47, H49, H50, H46, Si4, H52, H51, Si3, H25, H20,
 H26, H24, H23, H21, Si1, Si2, H7A, H7B, H7C, H8A, H8B, H8C, N2, C62, C65, C68,
 C53, C56, C59, C27, C30, C33, C36, C39, C42, C11, C14, H62, C63, C64, H65, C66,
  C67, H68, C69, C70, H53, C54, C55, H56, C57, C58, H59, C60, C61, H27, C28,
 C29, H30, C31, C32, H33, C34, C35, H36, C37, C38, H39, C40, C41, H42, C43, C44,
  C12, C15, C13, C18, H63A, H63B, H63C, H64A, H64B, H64C, H66A, H66B, H66C,
 H67A, H67B, H67C, H69A, H69B, H69C, H70A, H70B, H70C, H54A, H54B, H54C, H55A,
 H55B, H55C, H57A, H57B, H57C, H58A, H58B, H58C, H60A, H60B, H60C, H61A, H61B,
 H61C, H28A, H28B, H28C, H29A, H29B, H29C, H31A, H31B, H31C, H32A, H32B, H32C,
 H34A, H34B, H34C, H35A, H35B, H35C, H37A, H37B, H37C, H38A, H38B, H38C, H40A,
 H40B, H40C, H41A, H41B, H41C, H43A, H43B, H43C, H44A, H44B, H44C, C16, H15A,
 H15B, H15C, C17, H18A, H18B, H18C, H16A, H16B, H16C, H17A, H17B, H17C
 with sigma for 1-2 distances of 0.004 and sigma for 1-3 distances of 0.004
4.a Ternary CH refined with riding coordinates:
 C27(H27), C30(H30), C33(H33), C36(H36), C39(H39), C42(H42), C53(H53),
 C56(H56), C59(H59), C62(H62), C65(H65), C68(H68)
4.b Me refined with riding coordinates:
 C7(H7A,H7B,H7C), C8(H8A,H8B,H8C), C9(H9A,H9B,H9C), C15(H15A,H15B,H15C),
 C16(H16A,H16B,H16C), C17(H17A,H17B,H17C), C18(H18A,H18B,H18C), C28(H28A,H28B,
 H28C), C29(H29A,H29B,H29C), C31(H31A,H31B,H31C), C32(H32A,H32B,H32C), C34(H34A,
 H34B,H34C), C35(H35A,H35B,H35C), C37(H37A,H37B,H37C), C38(H38A,H38B,H38C),
 C40(H40A,H40B,H40C), C41(H41A,H41B,H41C), C44(H44A,H44B,H44C), C54(H54A,H54B,
 H54C), C55(H55A,H55B,H55C), C57(H57A,H57B,H57C), C58(H58A,H58B,H58C), C60(H60A,
 H60B,H60C), C61(H61A,H61B,H61C), C63(H63A,H63B,H63C), C64(H64A,H64B,H64C),
 C66(H66A,H66B,H66C), C67(H67A,H67B,H67C), C69(H69A,H69B,H69C), C70(H70A,H70B,
 H70C)
4.c Aromatic/amide H refined with riding coordinates:
 C20(H20), C21(H21), C23(H23), C24(H24), C25(H25), C26(H26), C46(H46),
 C47(H47), C49(H49), C50(H50), C51(H51), C52(H52)
4.d Idealised Me refined as rotating group:
 C6(H6A,H6B,H6C), C43(H43A,H43B,H43C)
;
_shelx_shelxl_version_number 2014/7
_olex2_submission_special_instructions 'No special instructions were received'

loop_
_space_group_symop_operation_xyz
'x, y, z'
'-x, -y, -z'

loop_
_atom_site_label
_atom_site_type_symbol
_atom_site_fract_x
_atom_site_fract_y
_atom_site_fract_z
_atom_site_U_iso_or_equiv
_atom_site_adp_type
_atom_site_occupancy
_atom_site_site_symmetry_order
_atom_site_calc_flag
_atom_site_refinement_flags_posn
_atom_site_refinement_flags_adp
C1 C 0.0450(6) 0.9047(6) 0.7655(4) 0.0345(18) Uani 1 1 d . U
C2 C 0.2143(7) 0.8993(7) 0.8281(5) 0.047(2) Uani 1 1 d . U
C3 C 0.3097(7) 0.9641(8) 0.8488(5) 0.047(2) Uani 1 1 d . U
C4 C 0.3047(7) 1.0488(8) 0.8281(5) 0.054(2) Uani 1 1 d . U
C5 C 0.2039(7) 1.0396(7) 0.7951(5) 0.044(2) Uani 1 1 d . U
C6 C 0.1762(10) 0.8014(8) 0.8409(6) 0.071(3) Uani 1 1 d . U
H6A H 0.2337 0.7842 0.8666 0.106 Uiso 1 1 calc GR U
H6B H 0.1555 0.7572 0.8021 0.106 Uiso 1 1 calc GR U
H6C H 0.1141 0.7979 0.8624 0.106 Uiso 1 1 calc GR U
C7 C 0.4051(9) 0.9445(10) 0.8884(6) 0.071(3) Uani 1 1 d . U
H7A H 0.4640 1.0019 0.8973 0.107 Uiso 1 1 calc R U
H7B H 0.3837 0.9264 0.9269 0.107 Uiso 1 1 calc R U
H7C H 0.4287 0.8927 0.8662 0.107 Uiso 1 1 calc R U
C8 C 0.3963(11) 1.1349(11) 0.8378(8) 0.096(5) Uani 1 1 d . U
H8A H 0.4583 1.1229 0.8627 0.144 Uiso 1 1 calc R U
H8B H 0.4151 1.1492 0.7980 0.144 Uiso 1 1 calc R U
H8C H 0.3755 1.1891 0.8592 0.144 Uiso 1 1 calc R U
C9 C 0.1632(9) 1.1058(8) 0.7590(6) 0.063(3) Uani 1 1 d . U
H9A H 0.0880 1.0779 0.7413 0.094 Uiso 1 1 calc R U
H9B H 0.1690 1.1658 0.7858 0.094 Uiso 1 1 calc R U
H9C H 0.2057 1.1179 0.7259 0.094 Uiso 1 1 calc R U
C10 C -0.2027(8) 0.7689(8) 0.8306(5) 0.049(2) Uani 1 1 d . U
C11 C -0.1949(10) 0.6581(8) 0.9051(5) 0.060(2) Uani 1 1 d . U
C12 C -0.2513(12) 0.6360(11) 0.9521(7) 0.083(3) Uani 1 1 d . U
C13 C -0.3114(14) 0.7034(13) 0.9614(8) 0.103(4) Uani 1 1 d . U
C14 C -0.2965(11) 0.7686(12) 0.9218(7) 0.084(4) Uani 1 1 d . U
C15 C -0.1124(11) 0.6166(9) 0.8846(5) 0.070(3) Uani 1 1 d . U
H15A H -0.0865 0.6463 0.8503 0.105 Uiso 1 1 calc R U
H15B H -0.0528 0.6268 0.9184 0.105 Uiso 1 1 calc R U
H15C H -0.1414 0.5483 0.8711 0.105 Uiso 1 1 calc R U
C16 C -0.2431(14) 0.5603(12) 0.9909(8) 0.107(5) Uani 1 1 d . U
H16A H -0.2927 0.5606 1.0208 0.160 Uiso 1 1 calc R U
H16B H -0.2616 0.4982 0.9647 0.160 Uiso 1 1 calc R U
H16C H -0.1697 0.5726 1.0126 0.160 Uiso 1 1 calc R U
C17 C -0.3805(18) 0.7120(18) 1.0134(9) 0.151(7) Uani 1 1 d . U
H17A H -0.3813 0.6590 1.0365 0.226 Uiso 1 1 calc R U
H17B H -0.3497 0.7721 1.0411 0.226 Uiso 1 1 calc R U
H17C H -0.4538 0.7104 0.9953 0.226 Uiso 1 1 calc R U
C18 C -0.3437(14) 0.8472(14) 0.9116(8) 0.106(5) Uani 1 1 d . U
H18A H -0.3128 0.8783 0.8791 0.159 Uiso 1 1 calc R U
H18B H -0.4214 0.8235 0.8993 0.159 Uiso 1 1 calc R U
H18C H -0.3290 0.8930 0.9496 0.159 Uiso 1 1 calc R U
C19 C -0.3977(8) 0.9594(8) 0.6900(5) 0.048(2) Uani 1 1 d . U
C20 C -0.3858(8) 0.9908(8) 0.7534(5) 0.053(2) Uani 1 1 d . U
H20 H -0.4503 0.9662 0.7684 0.063 Uiso 1 1 calc R U
C21 C -0.3075(8) 1.0482(8) 0.8025(5) 0.052(2) Uani 1 1 d . U
H21 H -0.3302 1.0453 0.8414 0.062 Uiso 1 1 calc R U
C22 C -0.2033(8) 1.1086(8) 0.8065(5) 0.051(2) Uani 1 1 d . U
C23 C -0.1382(8) 1.1283(8) 0.7614(5) 0.048(2) Uani 1 1 d . U
H23 H -0.0711 1.1704 0.7786 0.058 Uiso 1 1 calc R U
C24 C -0.1451(9) 1.1028(7) 0.6977(5) 0.049(2) Uani 1 1 d . U
H24 H -0.0827 1.1332 0.6829 0.059 Uiso 1 1 calc R U
C25 C -0.2220(9) 1.0432(8) 0.6506(5) 0.050(2) Uani 1 1 d . U
H25 H -0.1988 1.0431 0.6116 0.060 Uiso 1 1 calc R U
C26 C -0.3274(8) 0.9822(8) 0.6472(5) 0.049(2) Uani 1 1 d . U
H26 H -0.3563 0.9499 0.6068 0.059 Uiso 1 1 calc R U
C27 C -0.5229(10) 0.7914(12) 0.5859(6) 0.081(4) Uani 1 1 d . U
H27 H -0.4802 0.8308 0.5595 0.098 Uiso 1 1 calc R U
C28 C -0.4587(10) 0.7209(11) 0.6010(7) 0.087(4) Uani 1 1 d . U
H28A H -0.3905 0.7544 0.6267 0.130 Uiso 1 1 calc R U
H28B H -0.4991 0.6748 0.6233 0.130 Uiso 1 1 calc R U
H28C H -0.4448 0.6876 0.5630 0.130 Uiso 1 1 calc R U
C29 C -0.6329(13) 0.7490(16) 0.5455(9) 0.135(7) Uani 1 1 d . U
H29A H -0.6684 0.8000 0.5382 0.203 Uiso 1 1 calc R U
H29B H -0.6230 0.7164 0.5062 0.203 Uiso 1 1 calc R U
H29C H -0.6774 0.7036 0.5665 0.203 Uiso 1 1 calc R U
C30 C -0.6034(12) 0.8230(11) 0.7127(6) 0.081(3) Uani 1 1 d . U
H30 H -0.6002 0.8766 0.7460 0.098 Uiso 1 1 calc R U
C31 C -0.7269(14) 0.7798(14) 0.6886(8) 0.115(5) Uani 1 1 d . U
H31A H -0.7569 0.8262 0.6686 0.173 Uiso 1 1 calc R U
H31B H -0.7363 0.7220 0.6590 0.173 Uiso 1 1 calc R U
H31C H -0.7640 0.7643 0.7233 0.173 Uiso 1 1 calc R U
C32 C -0.5538(17) 0.7543(14) 0.7437(8) 0.121(6) Uani 1 1 d . U
H32A H -0.4775 0.7831 0.7581 0.182 Uiso 1 1 calc R U
H32B H -0.5897 0.7386 0.7788 0.182 Uiso 1 1 calc R U
H32C H -0.5619 0.6963 0.7146 0.182 Uiso 1 1 calc R U
C33 C -0.6178(9) 0.9545(10) 0.6207(6) 0.073(3) Uani 1 1 d . U
H33 H -0.6889 0.9123 0.6010 0.088 Uiso 1 1 calc R U
C34 C -0.6374(10) 1.0279(10) 0.6725(7) 0.087(4) Uani 1 1 d . U
H34A H -0.6677 0.9946 0.7043 0.130 Uiso 1 1 calc R U
H34B H -0.5692 1.0728 0.6905 0.130 Uiso 1 1 calc R U
H34C H -0.6874 1.0625 0.6551 0.130 Uiso 1 1 calc R U
C35 C -0.5705(12) 1.0116(13) 0.5727(8) 0.106(5) Uani 1 1 d . U
H35A H -0.5568 0.9681 0.5390 0.159 Uiso 1 1 calc R U
H35B H -0.6214 1.0464 0.5565 0.159 Uiso 1 1 calc R U
H35C H -0.5031 1.0567 0.5918 0.159 Uiso 1 1 calc R U
C36 C -0.0710(14) 1.2958(10) 0.8844(6) 0.086(4) Uani 1 1 d . U
H36 H -0.0038 1.2945 0.8668 0.103 Uiso 1 1 calc R U
C37 C -0.135(2) 1.3448(14) 0.8408(9) 0.151(7) Uani 1 1 d . U
H37A H -0.1593 1.3038 0.8009 0.227 Uiso 1 1 calc R U
H37B H -0.1975 1.3564 0.8585 0.227 Uiso 1 1 calc R U
H37C H -0.0894 1.4054 0.8353 0.227 Uiso 1 1 calc R U
C38 C -0.0339(15) 1.3632(12) 0.9473(7) 0.104(5) Uani 1 1 d . U
H38A H 0.0071 1.3335 0.9758 0.155 Uiso 1 1 calc R U
H38B H 0.0113 1.4237 0.9412 0.155 Uiso 1 1 calc R U
H38C H -0.0969 1.3747 0.9645 0.155 Uiso 1 1 calc R U
C39 C -0.0115(15) 1.1061(12) 0.9019(9) 0.102(4) Uani 1 1 d . U
H39 H 0.0123 1.0978 0.8608 0.123 Uiso 1 1 calc R U
C40 C -0.0439(19) 1.0066(14) 0.9155(10) 0.147(8) Uani 1 1 d . U
H40A H -0.1086 0.9716 0.8871 0.220 Uiso 1 1 calc R U
H40B H 0.0143 0.9750 0.9104 0.220 Uiso 1 1 calc R U
H40C H -0.0584 1.0083 0.9578 0.220 Uiso 1 1 calc R U
C41 C 0.0800(16) 1.1601(15) 0.9404(10) 0.133(7) Uani 1 1 d . U
H41A H 0.0976 1.2242 0.9296 0.200 Uiso 1 1 calc R U
H41B H 0.0671 1.1639 0.9831 0.200 Uiso 1 1 calc R U
H41C H 0.1398 1.1305 0.9356 0.200 Uiso 1 1 calc R U
C42 C -0.2282(17) 1.1390(17) 0.9414(9) 0.128(5) Uani 1 1 d . U
H42 H -0.2606 1.0695 0.9287 0.153 Uiso 1 1 calc R U
C43 C -0.1602(18) 1.1469(17) 1.0103(9) 0.150(7) Uani 1 1 d . U
H43A H -0.1944 1.0946 1.0303 0.225 Uiso 1 1 calc GR U
H43B H -0.1591 1.2076 1.0348 0.225 Uiso 1 1 calc GR U
H43C H -0.0866 1.1432 1.0066 0.225 Uiso 1 1 calc GR U
C44 C -0.3115(17) 1.1767(17) 0.9427(9) 0.151(7) Uani 1 1 d . U
H44A H -0.3493 1.1703 0.9008 0.226 Uiso 1 1 calc R U
H44B H -0.3601 1.1437 0.9679 0.226 Uiso 1 1 calc R U
H44C H -0.2869 1.2441 0.9603 0.226 Uiso 1 1 calc R U
C45 C -0.2498(9) 0.5183(7) 0.6645(5) 0.053(2) Uani 1 1 d . U
C46 C -0.2670(9) 0.5660(7) 0.6138(5) 0.052(2) Uani 1 1 d . U
H46 H -0.3414 0.5560 0.5993 0.062 Uiso 1 1 calc R U
C47 C -0.2044(8) 0.6242(7) 0.5788(5) 0.045(2) Uani 1 1 d . U
H47 H -0.2475 0.6405 0.5460 0.054 Uiso 1 1 calc R U
C48 C -0.0927(8) 0.6650(6) 0.5799(5) 0.0413(18) Uani 1 1 d . U
C49 C -0.0008(8) 0.6544(6) 0.6192(4) 0.0409(19) Uani 1 1 d . U
H49 H 0.0643 0.6870 0.6078 0.049 Uiso 1 1 calc R U
C50 C 0.0184(8) 0.6086(6) 0.6702(4) 0.0431(19) Uani 1 1 d . U
H50 H 0.0926 0.6196 0.6854 0.052 Uiso 1 1 calc R U
C51 C -0.0456(9) 0.5511(7) 0.7033(5) 0.051(2) Uani 1 1 d . U
H51 H -0.0044 0.5302 0.7348 0.062 Uiso 1 1 calc R U
C52 C -0.1555(9) 0.5163(7) 0.7018(5) 0.054(2) Uani 1 1 d . U
H52 H -0.1701 0.4823 0.7348 0.065 Uiso 1 1 calc R U
C53 C -0.4967(11) 0.4414(11) 0.6382(6) 0.083(4) Uani 1 1 d . U
H53 H -0.4966 0.5093 0.6360 0.099 Uiso 1 1 calc R U
C54 C -0.5978(13) 0.3968(12) 0.6635(7) 0.104(5) Uani 1 1 d . U
H54A H -0.5943 0.4279 0.7056 0.155 Uiso 1 1 calc R U
H54B H -0.6611 0.4049 0.6377 0.155 Uiso 1 1 calc R U
H54C H -0.6027 0.3290 0.6634 0.155 Uiso 1 1 calc R U
C55 C -0.5048(14) 0.3906(12) 0.5716(7) 0.107(5) Uani 1 1 d . U
H55A H -0.4408 0.4181 0.5545 0.161 Uiso 1 1 calc R U
H55B H -0.5102 0.3228 0.5720 0.161 Uiso 1 1 calc R U
H55C H -0.5686 0.3987 0.5463 0.161 Uiso 1 1 calc R U
C56 C -0.3738(13) 0.4844(13) 0.7695(7) 0.091(4) Uani 1 1 d . U
H56 H -0.2965 0.5068 0.7881 0.109 Uiso 1 1 calc R U
C57 C -0.4146(12) 0.5753(12) 0.7727(7) 0.093(4) Uani 1 1 d . U
H57A H -0.3811 0.6154 0.7447 0.140 Uiso 1 1 calc R U
H57B H -0.4926 0.5586 0.7606 0.140 Uiso 1 1 calc R U
H57C H -0.3961 0.6099 0.8147 0.140 Uiso 1 1 calc R U
C58 C -0.4205(16) 0.4221(16) 0.8100(9) 0.134(6) Uani 1 1 d . U
H58A H -0.3925 0.3651 0.8067 0.201 Uiso 1 1 calc R U
H58B H -0.4021 0.4551 0.8524 0.201 Uiso 1 1 calc R U
H58C H -0.4986 0.4039 0.7983 0.201 Uiso 1 1 calc R U
C59 C -0.3303(16) 0.3144(10) 0.6872(9) 0.105(5) Uani 1 1 d . U
H59 H -0.2739 0.3221 0.7237 0.126 Uiso 1 1 calc R U
C60 C -0.4240(18) 0.2398(12) 0.6956(11) 0.148(8) Uani 1 1 d . U
H60A H -0.4527 0.2613 0.7321 0.222 Uiso 1 1 calc R U
H60B H -0.4795 0.2278 0.6594 0.222 Uiso 1 1 calc R U
H60C H -0.4015 0.1813 0.7007 0.222 Uiso 1 1 calc R U
C61 C -0.2878(18) 0.2866(11) 0.6362(10) 0.124(6) Uani 1 1 d . U
H61A H -0.2263 0.3369 0.6317 0.186 Uiso 1 1 calc R U
H61B H -0.2644 0.2284 0.6410 0.186 Uiso 1 1 calc R U
H61C H -0.3424 0.2748 0.5996 0.186 Uiso 1 1 calc R U
C62 C -0.0250(9) 0.6531(7) 0.4514(5) 0.049(2) Uani 1 1 d . U
H62 H -0.0107 0.6895 0.4168 0.059 Uiso 1 1 calc R U
C63 C -0.1226(10) 0.5696(7) 0.4277(6) 0.063(3) Uani 1 1 d . U
H63A H -0.1853 0.5940 0.4155 0.095 Uiso 1 1 calc R U
H63B H -0.1081 0.5306 0.3921 0.095 Uiso 1 1 calc R U
H63C H -0.1367 0.5310 0.4602 0.095 Uiso 1 1 calc R U
C64 C 0.0756(10) 0.6178(8) 0.4711(6) 0.061(3) Uani 1 1 d . U
H64A H 0.1366 0.6724 0.4860 0.091 Uiso 1 1 calc R U
H64B H 0.0628 0.5795 0.5039 0.091 Uiso 1 1 calc R U
H64C H 0.0914 0.5790 0.4358 0.091 Uiso 1 1 calc R U
C65 C -0.1810(8) 0.7733(7) 0.4801(5) 0.043(2) Uani 1 1 d . U
H65 H -0.2403 0.7143 0.4691 0.052 Uiso 1 1 calc R U
C66 C -0.2208(8) 0.8426(8) 0.5246(5) 0.050(2) Uani 1 1 d . U
H66A H -0.2298 0.8166 0.5628 0.075 Uiso 1 1 calc R U
H66B H -0.1682 0.9040 0.5337 0.075 Uiso 1 1 calc R U
H66C H -0.2896 0.8510 0.5055 0.075 Uiso 1 1 calc R U
C67 C -0.1669(9) 0.8138(7) 0.4206(5) 0.049(2) Uani 1 1 d . U
H67A H -0.1417 0.7698 0.3923 0.074 Uiso 1 1 calc R U
H67B H -0.2358 0.8223 0.4015 0.074 Uiso 1 1 calc R U
H67C H -0.1143 0.8753 0.4297 0.074 Uiso 1 1 calc R U
C68 C 0.0653(7) 0.8362(6) 0.5449(4) 0.0379(19) Uani 1 1 d . U
H68 H 0.1229 0.8060 0.5609 0.045 Uiso 1 1 calc R U
C69 C 0.1087(9) 0.8912(8) 0.4952(5) 0.051(2) Uani 1 1 d . U
H69A H 0.1172 0.8465 0.4607 0.077 Uiso 1 1 calc R U
H69B H 0.0583 0.9278 0.4810 0.077 Uiso 1 1 calc R U
H69C H 0.1783 0.9346 0.5123 0.077 Uiso 1 1 calc R U
C70 C 0.0518(8) 0.9067(7) 0.5996(5) 0.045(2) Uani 1 1 d . U
H70A H 0.0241 0.8714 0.6313 0.068 Uiso 1 1 calc R U
H70B H 0.1214 0.9500 0.6167 0.068 Uiso 1 1 calc R U
H70C H 0.0014 0.9432 0.5854 0.068 Uiso 1 1 calc R U
N1 N 0.1483(5) 0.9453(5) 0.7949(4) 0.0394(16) Uani 1 1 d . U
N2 N -0.2246(7) 0.7377(6) 0.8850(4) 0.0547(19) Uani 1 1 d . U
O1 O -0.2017(5) 0.8119(5) 0.6875(3) 0.0434(14) Uani 1 1 d . U
O2 O 0.0200(5) 0.8166(4) 0.7465(3) 0.0430(15) Uani 1 1 d . U
O3 O -0.0189(4) 0.9586(4) 0.7600(3) 0.0361(13) Uani 1 1 d . U
O4 O -0.1635(6) 0.7172(5) 0.7951(3) 0.0502(16) Uani 1 1 d . U
O5 O -0.2223(6) 0.8449(6) 0.8193(4) 0.064(2) Uani 1 1 d . U
Si1 Si -0.5332(2) 0.8792(3) 0.65277(13) 0.0542(8) Uani 1 1 d . U
Si2 Si -0.1358(3) 1.1689(3) 0.88696(15) 0.0683(10) Uani 1 1 d . U
Si3 Si -0.3711(3) 0.4397(2) 0.68722(17) 0.0699(10) Uani 1 1 d . U
Si4 Si -0.0576(2) 0.73555(17) 0.51511(12) 0.0378(6) Uani 1 1 d . U
U1 U -0.20529(3) 0.93998(3) 0.73985(2) 0.03909(12) Uani 1 1 d . U
U2 U -0.13019(3) 0.69939(2) 0.69420(2) 0.03949(12) Uani 1 1 d . U

loop_
_atom_site_aniso_label
_atom_site_aniso_U_11
_atom_site_aniso_U_22
_atom_site_aniso_U_33
_atom_site_aniso_U_23
_atom_site_aniso_U_13
_atom_site_aniso_U_12
C1 0.021(3) 0.038(3) 0.043(5) 0.008(3) 0.000(3) 0.006(3)
C2 0.025(4) 0.054(4) 0.059(6) 0.004(4) -0.003(3) 0.012(3)
C3 0.022(3) 0.070(5) 0.042(5) -0.001(4) 0.003(3) 0.005(3)
C4 0.022(4) 0.069(5) 0.063(6) 0.010(4) 0.001(4) -0.003(3)
C5 0.027(4) 0.048(4) 0.053(5) 0.001(3) 0.007(3) 0.000(3)
C6 0.055(7) 0.059(5) 0.089(9) 0.016(5) -0.025(6) 0.014(4)
C7 0.033(5) 0.116(9) 0.060(7) 0.004(6) -0.013(5) 0.021(5)
C8 0.049(6) 0.092(8) 0.122(12) 0.026(8) -0.008(7) -0.027(6)
C9 0.039(5) 0.050(5) 0.088(8) 0.017(5) 0.002(5) -0.009(4)
C10 0.035(5) 0.050(4) 0.058(5) 0.022(3) 0.002(4) -0.001(4)
C11 0.065(6) 0.053(5) 0.048(5) 0.020(4) -0.014(4) -0.011(4)
C12 0.074(6) 0.098(6) 0.069(6) 0.040(5) 0.001(5) -0.007(5)
C13 0.102(7) 0.125(7) 0.090(7) 0.056(5) 0.029(6) 0.018(6)
C14 0.065(7) 0.126(8) 0.078(7) 0.052(6) 0.028(6) 0.029(6)
C15 0.097(7) 0.061(7) 0.044(6) 0.021(5) -0.012(5) 0.010(6)
C16 0.095(10) 0.117(9) 0.096(9) 0.063(8) -0.006(7) -0.015(7)
C17 0.146(13) 0.218(15) 0.121(10) 0.085(10) 0.065(10) 0.057(11)
C18 0.103(10) 0.161(10) 0.096(10) 0.070(8) 0.058(8) 0.067(9)
C19 0.038(4) 0.079(5) 0.040(4) 0.015(3) 0.006(3) 0.037(3)
C20 0.036(4) 0.089(6) 0.041(4) 0.013(4) 0.007(3) 0.030(4)
C21 0.030(4) 0.093(6) 0.039(4) 0.013(4) 0.004(3) 0.027(4)
C22 0.040(4) 0.078(5) 0.047(4) 0.020(3) 0.009(3) 0.032(3)
C23 0.041(4) 0.063(5) 0.054(4) 0.022(3) 0.012(3) 0.027(4)
C24 0.055(5) 0.055(5) 0.052(4) 0.022(3) 0.020(3) 0.030(4)
C25 0.061(5) 0.062(5) 0.046(4) 0.021(4) 0.019(3) 0.037(4)
C26 0.049(4) 0.070(5) 0.043(4) 0.013(4) 0.009(3) 0.040(4)
C27 0.041(5) 0.137(8) 0.064(6) -0.018(6) -0.004(5) 0.043(6)
C28 0.044(6) 0.105(8) 0.096(9) -0.036(6) -0.009(6) 0.025(6)
C29 0.068(7) 0.203(13) 0.113(10) -0.068(10) -0.030(7) 0.062(8)
C30 0.089(7) 0.095(8) 0.045(6) 0.000(5) 0.008(5) 0.000(6)
C31 0.101(8) 0.141(12) 0.082(9) 0.013(9) 0.006(6) -0.009(7)
C32 0.161(12) 0.124(10) 0.073(9) 0.017(8) 0.000(8) 0.032(9)
C33 0.031(5) 0.104(7) 0.094(7) 0.037(6) 0.004(5) 0.028(5)
C34 0.040(6) 0.097(9) 0.129(9) 0.024(7) 0.000(6) 0.034(6)
C35 0.066(8) 0.147(11) 0.123(9) 0.072(8) 0.008(7) 0.039(8)
C36 0.114(10) 0.085(6) 0.058(7) 0.002(5) 0.000(6) 0.033(6)
C37 0.232(16) 0.122(10) 0.097(10) -0.002(8) -0.042(10) 0.087(10)
C38 0.126(13) 0.113(10) 0.071(8) -0.016(7) -0.009(8) 0.059(9)
C39 0.102(7) 0.090(7) 0.105(8) 0.027(6) -0.018(5) 0.016(5)
C40 0.167(16) 0.114(9) 0.144(17) 0.040(9) -0.029(13) 0.018(8)
C41 0.100(8) 0.131(10) 0.160(13) 0.020(9) -0.026(8) 0.037(7)
C42 0.123(7) 0.153(9) 0.101(7) 0.004(6) 0.036(6) 0.020(6)
C43 0.140(11) 0.190(16) 0.096(8) 0.015(8) 0.030(7) -0.010(10)
C44 0.127(9) 0.200(14) 0.103(10) -0.078(9) 0.016(7) 0.048(9)
C45 0.064(4) 0.034(4) 0.047(5) 0.009(3) -0.008(3) -0.005(3)
C46 0.050(5) 0.044(4) 0.052(5) 0.011(4) -0.006(3) -0.005(4)
C47 0.044(4) 0.039(4) 0.045(4) 0.011(3) -0.007(3) 0.000(3)
C48 0.040(4) 0.031(4) 0.046(4) 0.009(3) -0.006(3) -0.001(3)
C49 0.043(4) 0.029(4) 0.046(4) 0.010(3) -0.010(3) 0.007(3)
C50 0.049(4) 0.031(4) 0.046(4) 0.009(3) -0.010(3) 0.010(3)
C51 0.064(5) 0.038(4) 0.045(5) 0.013(4) -0.009(4) 0.003(3)
C52 0.071(5) 0.035(4) 0.048(5) 0.007(4) -0.007(4) 0.005(3)
C53 0.069(6) 0.088(8) 0.068(6) 0.025(6) -0.003(5) -0.027(5)
C54 0.083(7) 0.117(11) 0.089(9) 0.039(8) 0.001(6) -0.028(7)
C55 0.104(11) 0.104(11) 0.078(7) 0.015(7) -0.003(6) -0.042(8)
C56 0.082(9) 0.128(9) 0.068(6) 0.027(5) -0.004(5) 0.037(7)
C57 0.063(8) 0.112(8) 0.088(9) -0.003(6) -0.012(7) 0.011(6)
C58 0.111(13) 0.185(14) 0.139(12) 0.093(11) 0.025(10) 0.062(11)
C59 0.120(10) 0.055(6) 0.131(12) 0.028(6) 0.015(8) 0.000(6)
C60 0.159(14) 0.069(9) 0.21(2) 0.054(10) 0.044(14) -0.002(8)
C61 0.164(15) 0.052(8) 0.155(13) 0.027(8) 0.031(12) 0.011(8)
C62 0.063(5) 0.045(5) 0.040(5) 0.011(4) -0.008(4) 0.022(4)
C63 0.064(6) 0.042(5) 0.076(8) -0.005(5) -0.020(5) 0.022(4)
C64 0.062(6) 0.051(6) 0.069(7) 0.008(5) -0.002(5) 0.023(5)
C65 0.039(4) 0.039(4) 0.051(5) 0.015(4) 0.000(3) 0.008(4)
C66 0.043(5) 0.063(6) 0.050(5) 0.019(4) 0.002(4) 0.022(5)
C67 0.051(6) 0.041(5) 0.055(5) 0.017(4) -0.004(4) 0.014(4)
C68 0.034(4) 0.035(4) 0.046(5) 0.010(3) 0.005(3) 0.011(3)
C69 0.049(6) 0.054(6) 0.048(5) 0.017(4) -0.001(4) 0.005(4)
C70 0.045(5) 0.035(4) 0.053(5) 0.003(4) 0.008(4) 0.004(4)
N1 0.019(3) 0.044(3) 0.052(4) -0.001(3) 0.001(3) 0.008(2)
N2 0.036(4) 0.061(4) 0.059(4) 0.027(3) -0.001(3) -0.009(3)
O1 0.027(3) 0.048(3) 0.053(4) 0.013(3) -0.003(3) 0.006(2)
O2 0.030(3) 0.031(3) 0.063(4) 0.004(2) -0.009(3) 0.008(2)
O3 0.021(2) 0.039(3) 0.048(4) 0.008(3) 0.000(2) 0.009(2)
O4 0.054(4) 0.039(3) 0.052(3) 0.016(3) -0.004(3) 0.002(3)
O5 0.063(5) 0.081(4) 0.073(5) 0.043(4) 0.036(4) 0.038(4)
Si1 0.0379(15) 0.094(2) 0.0396(16) 0.0124(15) 0.0031(12) 0.0353(15)
Si2 0.0353(16) 0.116(3) 0.0483(18) 0.0189(18) -0.0041(13) 0.0089(17)
Si3 0.088(2) 0.0409(16) 0.068(2) 0.0183(15) 0.0119(18) -0.0150(16)
Si4 0.0372(13) 0.0317(12) 0.0436(15) 0.0097(11) -0.0025(11) 0.0089(10)
U1 0.02189(16) 0.0548(2) 0.0479(2) 0.02122(17) 0.00793(14) 0.01615(14)
U2 0.03332(19) 0.03354(19) 0.0458(2) 0.01339(15) -0.00759(15) -0.00036(13)

loop_
_atom_type_symbol
_atom_type_description
_atom_type_scat_dispersion_real
_atom_type_scat_dispersion_imag
_atom_type_scat_source
C C 0.0033 0.0016 'International Tables Vol C Tables 4.2.6.8 and 6.1.1.4'
H H 0.0000 0.0000 'International Tables Vol C Tables 4.2.6.8 and 6.1.1.4'
N N 0.0061 0.0033 'International Tables Vol C Tables 4.2.6.8 and 6.1.1.4'
O O 0.0106 0.0060 'International Tables Vol C Tables 4.2.6.8 and 6.1.1.4'
Si Si 0.0817 0.0704 'International Tables Vol C Tables 4.2.6.8 and 6.1.1.4'
U U -9.6767 9.6646 'International Tables Vol C Tables 4.2.6.8 and 6.1.1.4'

loop_
_geom_angle_atom_site_label_1
_geom_angle_atom_site_label_2
_geom_angle_atom_site_label_3
_geom_angle
O2 C1 N1 117.8(7)
O2 C1 O3 124.5(8)
O3 C1 N1 117.7(8)
C3 C2 C6 130.0(10)
C3 C2 N1 107.0(9)
N1 C2 C6 122.8(9)
C2 C3 C4 108.7(9)
C2 C3 C7 124.7(11)
C4 C3 C7 126.5(10)
C3 C4 C8 124.6(11)
C5 C4 C3 109.5(9)
C5 C4 C8 125.8(12)
C4 C5 C9 129.9(9)
C4 C5 N1 105.3(9)
N1 C5 C9 124.3(9)
C2 C6 H6A 109.5
C2 C6 H6B 109.5
C2 C6 H6C 109.5
H6A C6 H6B 109.5
H6A C6 H6C 109.5
H6B C6 H6C 109.5
C3 C7 H7A 109.5
C3 C7 H7B 109.5
C3 C7 H7C 109.5
H7A C7 H7B 109.5
H7A C7 H7C 109.5
H7B C7 H7C 109.5
C4 C8 H8A 109.5
C4 C8 H8B 109.5
C4 C8 H8C 109.5
H8A C8 H8B 109.5
H8A C8 H8C 109.5
H8B C8 H8C 109.5
C5 C9 H9A 109.5
C5 C9 H9B 109.5
C5 C9 H9C 109.5
H9A C9 H9B 109.5
H9A C9 H9C 109.5
H9B C9 H9C 109.5
O4 C10 N2 116.7(10)
O5 C10 N2 119.5(10)
O5 C10 O4 123.8(10)
C12 C11 C15 127.4(12)
C12 C11 N2 106.7(13)
N2 C11 C15 125.5(10)
C11 C12 C13 107.3(13)
C11 C12 C16 127.2(16)
C13 C12 C16 125.2(15)
C12 C13 C17 125.8(16)
C14 C13 C12 112.2(15)
C14 C13 C17 121.8(17)
C13 C14 C18 132.8(14)
C13 C14 N2 103.4(14)
N2 C14 C18 123.6(12)
C11 C15 H15A 109.5
C11 C15 H15B 109.5
C11 C15 H15C 109.5
H15A C15 H15B 109.5
H15A C15 H15C 109.5
H15B C15 H15C 109.5
C12 C16 H16A 109.5
C12 C16 H16B 109.5
C12 C16 H16C 109.5
H16A C16 H16B 109.5
H16A C16 H16C 109.5
H16B C16 H16C 109.5
C13 C17 H17A 109.5
C13 C17 H17B 109.5
C13 C17 H17C 109.5
H17A C17 H17B 109.5
H17A C17 H17C 109.5
H17B C17 H17C 109.5
C14 C18 H18A 109.5
C14 C18 H18B 109.5
C14 C18 H18C 109.5
H18A C18 H18B 109.5
H18A C18 H18C 109.5
H18B C18 H18C 109.5
C20 C19 C26 130.6(11)
C20 C19 Si1 116.3(8)
C20 C19 U1 73.1(5)
C26 C19 Si1 113.0(8)
C26 C19 U1 73.4(5)
Si1 C19 U1 137.8(5)
C19 C20 H20 109.9
C19 C20 C21 140.1(10)
C19 C20 U1 76.4(5)
C21 C20 H20 109.9
C21 C20 U1 74.6(5)
U1 C20 H20 137.2
C20 C21 H21 112.6
C20 C21 U1 74.1(6)
C22 C21 C20 134.9(10)
C22 C21 H21 112.6
C22 C21 U1 76.8(6)
U1 C21 H21 130.8
C21 C22 Si2 115.7(8)
C21 C22 U1 72.5(6)
C23 C22 C21 131.0(10)
C23 C22 Si2 113.2(8)
C23 C22 U1 72.9(6)
Si2 C22 U1 132.6(5)
C22 C23 H23 111.3
C22 C23 C24 137.4(11)
C22 C23 U1 76.9(7)
C24 C23 H23 111.3
C24 C23 U1 74.5(6)
U1 C23 H23 133.0
C23 C24 H24 112.2
C23 C24 C25 135.7(10)
C23 C24 U1 74.9(6)
C25 C24 H24 112.2
C25 C24 U1 74.5(6)
U1 C24 H24 134.3
C24 C25 H25 112.3
C24 C25 C26 135.3(10)
C24 C25 U1 74.7(6)
C26 C25 H25 112.3
C26 C25 U1 74.5(6)
U1 C25 H25 134.2
C19 C26 C25 134.9(10)
C19 C26 H26 112.6
C19 C26 U1 75.9(6)
C25 C26 H26 112.6
C25 C26 U1 74.0(6)
U1 C26 H26 132.6
C28 C27 H27 104.4
C28 C27 C29 115.5(14)
C28 C27 Si1 115.5(9)
C29 C27 H27 104.4
C29 C27 Si1 111.1(9)
Si1 C27 H27 104.4
C27 C28 H28A 109.5
C27 C28 H28B 109.5
C27 C28 H28C 109.5
H28A C28 H28B 109.5
H28A C28 H28C 109.5
H28B C28 H28C 109.5
C27 C29 H29A 109.5
C27 C29 H29B 109.5
C27 C29 H29C 109.5
H29A C29 H29B 109.5
H29A C29 H29C 109.5
H29B C29 H29C 109.5
C31 C30 H30 105.2
C31 C30 Si1 111.6(10)
C32 C30 H30 105.2
C32 C30 C31 111.4(15)
C32 C30 Si1 117.1(13)
Si1 C30 H30 105.2
C30 C31 H31A 109.5
C30 C31 H31B 109.5
C30 C31 H31C 109.5
H31A C31 H31B 109.5
H31A C31 H31C 109.5
H31B C31 H31C 109.5
C30 C32 H32A 109.5
C30 C32 H32B 109.5
C30 C32 H32C 109.5
H32A C32 H32B 109.5
H32A C32 H32C 109.5
H32B C32 H32C 109.5
C34 C33 H33 108.2
C34 C33 Si1 111.0(9)
C35 C33 H33 108.2
C35 C33 C34 106.6(13)
C35 C33 Si1 114.5(9)
Si1 C33 H33 108.2
C33 C34 H34A 109.5
C33 C34 H34B 109.5
C33 C34 H34C 109.5
H34A C34 H34B 109.5
H34A C34 H34C 109.5
H34B C34 H34C 109.5
C33 C35 H35A 109.5
C33 C35 H35B 109.5
C33 C35 H35C 109.5
H35A C35 H35B 109.5
H35A C35 H35C 109.5
H35B C35 H35C 109.5
C37 C36 H36 105.3
C37 C36 C38 108.0(13)
C37 C36 Si2 115.0(13)
C38 C36 H36 105.3
C38 C36 Si2 116.8(11)
Si2 C36 H36 105.3
C36 C37 H37A 109.5
C36 C37 H37B 109.5
C36 C37 H37C 109.5
H37A C37 H37B 109.5
H37A C37 H37C 109.5
H37B C37 H37C 109.5
C36 C38 H38A 109.5
C36 C38 H38B 109.5
C36 C38 H38C 109.5
H38A C38 H38B 109.5
H38A C38 H38C 109.5
H38B C38 H38C 109.5
C40 C39 H39 103.8
C40 C39 Si2 114.2(15)
C41 C39 H39 103.8
C41 C39 C40 112.7(16)
C41 C39 Si2 116.7(13)
Si2 C39 H39 103.8
C39 C40 H40A 109.5
C39 C40 H40B 109.5
C39 C40 H40C 109.5
H40A C40 H40B 109.5
H40A C40 H40C 109.5
H40B C40 H40C 109.5
C39 C41 H41A 109.5
C39 C41 H41B 109.5
C39 C41 H41C 109.5
H41A C41 H41B 109.5
H41A C41 H41C 109.5
H41B C41 H41C 109.5
C43 C42 H42 104.2
C43 C42 Si2 109.8(14)
C44 C42 H42 104.2
C44 C42 C43 112.5(17)
C44 C42 Si2 120.2(19)
Si2 C42 H42 104.2
C42 C43 H43A 109.5
C42 C43 H43B 109.5
C42 C43 H43C 109.5
H43A C43 H43B 109.5
H43A C43 H43C 109.5
H43B C43 H43C 109.5
C42 C44 H44A 109.5
C42 C44 H44B 109.5
C42 C44 H44C 109.5
H44A C44 H44B 109.5
H44A C44 H44C 109.5
H44B C44 H44C 109.5
C46 C45 Si3 117.5(8)
C46 C45 U2 71.9(6)
C52 C45 C46 131.1(11)
C52 C45 Si3 111.3(8)
C52 C45 U2 72.8(6)
Si3 C45 U2 138.9(6)
C45 C46 H46 111.2
C45 C46 U2 77.4(6)
C47 C46 C45 137.7(10)
C47 C46 H46 111.2
C47 C46 U2 74.3(5)
U2 C46 H46 132.6
C46 C47 H47 111.8
C46 C47 C48 136.5(10)
C46 C47 U2 74.6(6)
C48 C47 H47 111.8
C48 C47 U2 75.0(6)
U2 C47 H47 135.0
C47 C48 C49 130.1(9)
C47 C48 Si4 115.9(7)
C47 C48 U2 73.6(6)
C49 C48 Si4 113.8(7)
C49 C48 U2 73.6(6)
Si4 C48 U2 137.7(4)
C48 C49 H49 111.6
C48 C49 U2 74.9(6)
C50 C49 C48 136.8(10)
C50 C49 H49 111.6
C50 C49 U2 74.9(6)
U2 C49 H49 135.0
C49 C50 H50 112.5
C49 C50 U2 74.1(6)
C51 C50 C49 135.1(10)
C51 C50 H50 112.5
C51 C50 U2 75.5(6)
U2 C50 H50 133.3
C50 C51 H51 112.1
C50 C51 C52 135.8(10)
C50 C51 U2 74.2(6)
C52 C51 H51 112.1
C52 C51 U2 74.6(6)
U2 C51 H51 135.8
C45 C52 H52 111.6
C45 C52 U2 77.1(6)
C51 C52 C45 136.8(11)
C51 C52 H52 111.6
C51 C52 U2 75.0(6)
U2 C52 H52 131.0
C54 C53 H53 107.7
C54 C53 C55 108.2(11)
C54 C53 Si3 113.3(10)
C55 C53 H53 107.7
C55 C53 Si3 112.2(12)
Si3 C53 H53 107.7
C53 C54 H54A 109.5
C53 C54 H54B 109.5
C53 C54 H54C 109.5
H54A C54 H54B 109.5
H54A C54 H54C 109.5
H54B C54 H54C 109.5
C53 C55 H55A 109.5
C53 C55 H55B 109.5
C53 C55 H55C 109.5
H55A C55 H55B 109.5
H55A C55 H55C 109.5
H55B C55 H55C 109.5
C57 C56 H56 104.2
C57 C56 Si3 108.6(10)
C58 C56 H56 104.2
C58 C56 C57 112.0(15)
C58 C56 Si3 121.7(15)
Si3 C56 H56 104.2
C56 C57 H57A 109.5
C56 C57 H57B 109.5
C56 C57 H57C 109.5
H57A C57 H57B 109.5
H57A C57 H57C 109.5
H57B C57 H57C 109.5
C56 C58 H58A 109.5
C56 C58 H58B 109.5
C56 C58 H58C 109.5
H58A C58 H58B 109.5
H58A C58 H58C 109.5
H58B C58 H58C 109.5
C60 C59 H59 107.2
C60 C59 Si3 109.8(14)
C61 C59 H59 107.2
C61 C59 C60 111.1(17)
C61 C59 Si3 114.0(13)
Si3 C59 H59 107.2
C59 C60 H60A 109.5
C59 C60 H60B 109.5
C59 C60 H60C 109.5
H60A C60 H60B 109.5
H60A C60 H60C 109.5
H60B C60 H60C 109.5
C59 C61 H61A 109.5
C59 C61 H61B 109.5
C59 C61 H61C 109.5
H61A C61 H61B 109.5
H61A C61 H61C 109.5
H61B C61 H61C 109.5
C63 C62 H62 107.6
C63 C62 C64 111.1(8)
C63 C62 Si4 109.6(8)
C64 C62 H62 107.6
C64 C62 Si4 112.9(7)
Si4 C62 H62 107.6
C62 C63 H63A 109.5
C62 C63 H63B 109.5
C62 C63 H63C 109.5
H63A C63 H63B 109.5
H63A C63 H63C 109.5
H63B C63 H63C 109.5
C62 C64 H64A 109.5
C62 C64 H64B 109.5
C62 C64 H64C 109.5
H64A C64 H64B 109.5
H64A C64 H64C 109.5
H64B C64 H64C 109.5
C66 C65 H65 106.4
C66 C65 Si4 114.4(7)
C67 C65 H65 106.4
C67 C65 C66 109.5(8)
C67 C65 Si4 113.3(7)
Si4 C65 H65 106.4
C65 C66 H66A 109.5
C65 C66 H66B 109.5
C65 C66 H66C 109.5
H66A C66 H66B 109.5
H66A C66 H66C 109.5
H66B C66 H66C 109.5
C65 C67 H67A 109.5
C65 C67 H67B 109.5
C65 C67 H67C 109.5
H67A C67 H67B 109.5
H67A C67 H67C 109.5
H67B C67 H67C 109.5
C69 C68 H68 106.1
C69 C68 C70 109.6(8)
C69 C68 Si4 114.0(7)
C70 C68 H68 106.1
C70 C68 Si4 114.3(6)
Si4 C68 H68 106.1
C68 C69 H69A 109.5
C68 C69 H69B 109.5
C68 C69 H69C 109.5
H69A C69 H69B 109.5
H69A C69 H69C 109.5
H69B C69 H69C 109.5
C68 C70 H70A 109.5
C68 C70 H70B 109.5
C68 C70 H70C 109.5
H70A C70 H70B 109.5
H70A C70 H70C 109.5
H70B C70 H70C 109.5
C1 N1 C2 125.7(8)
C1 N1 C5 124.7(8)
C2 N1 C5 109.5(8)
C10 N2 C11 123.8(10)
C10 N2 C14 124.9(10)
C11 N2 C14 110.3(10)
U2 O1 U1 139.4(3)
C1 O2 U2 138.5(5)
C1 O3 U1 136.7(5)
C10 O4 U2 139.8(7)
C10 O5 U1 137.9(7)
C27 Si1 C19 112.7(5)
C30 Si1 C19 109.7(6)
C30 Si1 C27 113.6(7)
C33 Si1 C19 108.2(6)
C33 Si1 C27 105.8(7)
C33 Si1 C30 106.4(7)
C22 Si2 C39 102.3(6)
C36 Si2 C22 109.1(6)
C36 Si2 C39 104.9(7)
C42 Si2 C22 109.3(8)
C42 Si2 C36 120.2(9)
C42 Si2 C39 109.6(10)
C45 Si3 C59 102.8(7)
C53 Si3 C45 111.9(6)
C53 Si3 C56 110.9(7)
C53 Si3 C59 118.0(8)
C56 Si3 C45 106.7(7)
C56 Si3 C59 105.6(8)
C48 Si4 C65 109.7(4)
C62 Si4 C48 108.1(4)
C62 Si4 C65 105.8(4)
C62 Si4 C68 108.7(5)
C68 Si4 C48 109.2(4)
C68 Si4 C65 115.1(4)
C19 U1 C22 81.2(3)
C19 U1 U2 118.1(2)
C20 U1 C19 30.5(3)
C20 U1 C21 31.3(3)
C20 U1 C22 58.9(3)
C20 U1 C23 78.3(3)
C20 U1 C24 86.0(3)
C20 U1 C25 78.3(3)
C20 U1 C26 57.7(3)
C20 U1 U2 135.0(3)
C21 U1 C19 59.8(3)
C21 U1 C22 30.7(3)
C21 U1 C23 57.9(3)
C21 U1 C26 80.3(3)
C21 U1 U2 152.5(3)
C22 U1 U2 159.3(2)
C23 U1 C19 88.4(3)
C23 U1 C22 30.3(3)
C23 U1 U2 146.4(2)
C24 U1 C19 80.1(3)
C24 U1 C21 78.9(3)
C24 U1 C22 58.3(3)
C24 U1 C23 30.6(3)
C24 U1 C26 59.4(4)
C24 U1 U2 128.7(2)
C25 U1 C19 59.1(3)
C25 U1 C21 87.7(3)
C25 U1 C22 79.9(3)
C25 U1 C23 58.7(3)
C25 U1 C24 30.7(3)
C25 U1 C26 31.5(3)
C25 U1 U2 115.6(2)
C26 U1 C19 30.7(3)
C26 U1 C22 89.1(3)
C26 U1 C23 80.5(3)
C26 U1 U2 111.3(2)
O1 U1 C19 100.0(3)
O1 U1 C20 122.8(3)
O1 U1 C21 151.2(3)
O1 U1 C22 178.0(3)
O1 U1 C23 147.9(3)
O1 U1 C24 120.2(3)
O1 U1 C25 99.4(3)
O1 U1 C26 91.2(3)
O1 U1 O3 83.2(2)
O1 U1 O5 82.7(3)
O1 U1 U2 20.22(17)
O3 U1 C19 160.4(3)
O3 U1 C20 153.8(3)
O3 U1 C21 123.0(3)
O3 U1 C22 95.1(3)
O3 U1 C23 79.3(3)
O3 U1 C24 81.6(3)
O3 U1 C25 101.3(3)
O3 U1 C26 130.8(3)
O3 U1 O5 88.4(2)
O3 U1 U2 69.19(14)
O5 U1 C19 111.1(3)
O5 U1 C20 92.5(3)
O5 U1 C21 86.1(3)
O5 U1 C22 98.4(3)
O5 U1 C23 123.2(3)
O5 U1 C24 153.3(3)
O5 U1 C25 170.2(3)
O5 U1 C26 139.4(3)
O5 U1 U2 68.71(18)
C45 U2 U1 132.2(3)
C46 U2 C45 30.7(3)
C46 U2 C48 59.9(3)
C46 U2 C50 87.2(3)
C46 U2 C51 78.4(3)
C46 U2 C52 57.9(3)
C46 U2 U1 118.8(2)
C47 U2 C45 59.2(3)
C47 U2 C46 31.1(3)
C47 U2 C48 31.5(3)
C47 U2 C49 59.2(3)
C47 U2 C50 79.9(3)
C47 U2 C51 87.3(3)
C47 U2 C52 79.5(3)
C47 U2 U1 112.6(2)
C48 U2 C45 81.5(3)
C48 U2 C51 80.7(3)
C48 U2 C52 89.3(3)
C48 U2 U1 115.9(2)
C49 U2 C45 88.1(3)
C49 U2 C46 79.9(3)
C49 U2 C48 31.5(3)
C49 U2 C50 31.0(3)
C49 U2 C51 58.4(3)
C49 U2 C52 79.6(3)
C49 U2 U1 130.72(19)
C50 U2 C45 79.2(3)
C50 U2 C48 59.9(3)
C50 U2 C51 30.3(3)
C50 U2 C52 58.3(3)
C50 U2 U1 148.6(2)
C51 U2 C45 57.8(3)
C51 U2 U1 160.1(2)
C52 U2 C45 30.2(3)
C52 U2 C51 30.5(3)
C52 U2 U1 149.6(3)
O1 U2 C45 120.2(3)
O1 U2 C46 100.2(3)
O1 U2 C47 92.4(3)
O1 U2 C48 100.1(3)
O1 U2 C49 123.1(3)
O1 U2 C50 151.6(3)
O1 U2 C51 177.8(3)
O1 U2 C52 147.4(3)
O1 U2 O2 84.7(2)
O1 U2 O4 83.9(3)
O1 U2 U1 20.42(18)
O2 U2 C45 153.0(3)
O2 U2 C46 165.3(3)
O2 U2 C47 135.8(3)
O2 U2 C48 105.7(3)
O2 U2 C49 85.9(3)
O2 U2 C50 82.2(2)
O2 U2 C51 97.0(3)
O2 U2 C52 122.9(3)
O2 U2 U1 68.70(14)
O4 U2 C45 94.8(3)
O4 U2 C46 117.6(3)
O4 U2 C47 147.2(3)
O4 U2 C48 175.5(2)
O4 U2 C49 146.4(3)
O4 U2 C50 117.0(3)
O4 U2 C51 95.2(3)
O4 U2 C52 86.2(3)
O4 U2 O2 76.5(2)
O4 U2 U1 68.56(17)

loop_
_geom_bond_atom_site_label_1
_geom_bond_atom_site_label_2
_geom_bond_distance
C1 N1 1.381(10)
C1 O2 1.262(10)
C1 O3 1.270(10)
C2 C3 1.366(13)
C2 C6 1.482(16)
C2 N1 1.397(12)
C3 C4 1.387(16)
C3 C7 1.528(14)
C4 C5 1.386(13)
C4 C8 1.498(15)
C5 C9 1.475(15)
C5 N1 1.406(12)
C6 H6A 0.9800
C6 H6B 0.9800
C6 H6C 0.9800
C7 H7A 0.9800
C7 H7B 0.9800
C7 H7C 0.9800
C8 H8A 0.9800
C8 H8B 0.9800
C8 H8C 0.9800
C9 H9A 0.9800
C9 H9B 0.9800
C9 H9C 0.9800
C10 N2 1.381(14)
C10 O4 1.256(12)
C10 O5 1.243(12)
C11 C12 1.375(18)
C11 C15 1.438(18)
C11 N2 1.411(15)
C12 C13 1.40(2)
C12 C16 1.50(2)
C13 C14 1.37(2)
C13 C17 1.55(2)
C14 C18 1.45(2)
C14 N2 1.425(16)
C15 H15A 0.9800
C15 H15B 0.9800
C15 H15C 0.9800
C16 H16A 0.9800
C16 H16B 0.9800
C16 H16C 0.9800
C17 H17A 0.9800
C17 H17B 0.9800
C17 H17C 0.9800
C18 H18A 0.9800
C18 H18B 0.9800
C18 H18C 0.9800
C19 C20 1.406(13)
C19 C26 1.415(14)
C19 Si1 1.903(11)
C19 U1 2.692(9)
C20 H20 0.9500
C20 C21 1.430(14)
C20 U1 2.649(9)
C21 H21 0.9500
C21 C22 1.424(15)
C21 U1 2.655(10)
C22 C23 1.404(14)
C22 Si2 1.903(12)
C22 U1 2.711(11)
C23 H23 0.9500
C23 C24 1.404(14)
C23 U1 2.660(11)
C24 H24 0.9500
C24 C25 1.407(15)
C24 U1 2.655(10)
C25 H25 0.9500
C25 C26 1.442(16)
C25 U1 2.652(10)
C26 H26 0.9500
C26 U1 2.660(10)
C27 H27 1.0000
C27 C28 1.506(19)
C27 C29 1.541(18)
C27 Si1 1.880(12)
C28 H28A 0.9800
C28 H28B 0.9800
C28 H28C 0.9800
C29 H29A 0.9800
C29 H29B 0.9800
C29 H29C 0.9800
C30 H30 1.0000
C30 C31 1.58(2)
C30 C32 1.50(2)
C30 Si1 1.873(14)
C31 H31A 0.9800
C31 H31B 0.9800
C31 H31C 0.9800
C32 H32A 0.9800
C32 H32B 0.9800
C32 H32C 0.9800
C33 H33 1.0000
C33 C34 1.558(19)
C33 C35 1.54(2)
C33 Si1 1.863(12)
C34 H34A 0.9800
C34 H34B 0.9800
C34 H34C 0.9800
C35 H35A 0.9800
C35 H35B 0.9800
C35 H35C 0.9800
C36 H36 1.0000
C36 C37 1.54(2)
C36 C38 1.564(18)
C36 Si2 1.869(16)
C37 H37A 0.9800
C37 H37B 0.9800
C37 H37C 0.9800
C38 H38A 0.9800
C38 H38B 0.9800
C38 H38C 0.9800
C39 H39 1.0000
C39 C40 1.50(2)
C39 C41 1.39(2)
C39 Si2 2.039(18)
C40 H40A 0.9800
C40 H40B 0.9800
C40 H40C 0.9800
C41 H41A 0.9800
C41 H41B 0.9800
C41 H41C 0.9800
C42 H42 1.0000
C42 C43 1.65(3)
C42 C44 1.32(3)
C42 Si2 1.827(19)
C43 H43A 0.9800
C43 H43B 0.9800
C43 H43C 0.9800
C44 H44A 0.9800
C44 H44B 0.9800
C44 H44C 0.9800
C45 C46 1.417(15)
C45 C52 1.397(15)
C45 Si3 1.890(12)
C45 U2 2.709(9)
C46 H46 0.9500
C46 C47 1.413(14)
C46 U2 2.638(10)
C47 H47 0.9500
C47 C48 1.433(13)
C47 U2 2.634(10)
C48 C49 1.436(13)
C48 Si4 1.913(10)
C48 U2 2.651(10)
C49 H49 0.9500
C49 C50 1.409(13)
C49 U2 2.634(10)
C50 H50 0.9500
C50 C51 1.387(14)
C50 U2 2.644(10)
C51 H51 0.9500
C51 C52 1.396(15)
C51 U2 2.660(10)
C52 H52 0.9500
C52 U2 2.654(10)
C53 H53 1.0000
C53 C54 1.532(19)
C53 C55 1.552(19)
C53 Si3 1.852(15)
C54 H54A 0.9800
C54 H54B 0.9800
C54 H54C 0.9800
C55 H55A 0.9800
C55 H55B 0.9800
C55 H55C 0.9800
C56 H56 1.0000
C56 C57 1.54(2)
C56 C58 1.45(2)
C56 Si3 1.872(15)
C57 H57A 0.9800
C57 H57B 0.9800
C57 H57C 0.9800
C58 H58A 0.9800
C58 H58B 0.9800
C58 H58C 0.9800
C59 H59 1.0000
C59 C60 1.49(2)
C59 C61 1.38(2)
C59 Si3 2.018(17)
C60 H60A 0.9800
C60 H60B 0.9800
C60 H60C 0.9800
C61 H61A 0.9800
C61 H61B 0.9800
C61 H61C 0.9800
C62 H62 1.0000
C62 C63 1.534(15)
C62 C64 1.542(14)
C62 Si4 1.895(10)
C63 H63A 0.9800
C63 H63B 0.9800
C63 H63C 0.9800
C64 H64A 0.9800
C64 H64B 0.9800
C64 H64C 0.9800
C65 H65 1.0000
C65 C66 1.543(14)
C65 C67 1.529(14)
C65 Si4 1.915(10)
C66 H66A 0.9800
C66 H66B 0.9800
C66 H66C 0.9800
C67 H67A 0.9800
C67 H67B 0.9800
C67 H67C 0.9800
C68 H68 1.0000
C68 C69 1.532(14)
C68 C70 1.547(12)
C68 Si4 1.896(9)
C69 H69A 0.9800
C69 H69B 0.9800
C69 H69C 0.9800
C70 H70A 0.9800
C70 H70B 0.9800
C70 H70C 0.9800
O1 U1 2.094(7)
O1 U2 2.074(6)
O2 U2 2.353(6)
O3 U1 2.350(5)
O4 U2 2.329(7)
O5 U1 2.379(7)
U1 U2 3.9087(5)

loop_
_geom_torsion_atom_site_label_1
_geom_torsion_atom_site_label_2
_geom_torsion_atom_site_label_3
_geom_torsion_atom_site_label_4
_geom_torsion
C2 C3 C4 C5 1.8(13)
C2 C3 C4 C8 -175.7(12)
C3 C2 N1 C1 179.3(9)
C3 C2 N1 C5 0.1(11)
C3 C4 C5 C9 -173.1(10)
C3 C4 C5 N1 -1.7(12)
C4 C5 N1 C1 -178.2(9)
C4 C5 N1 C2 1.0(11)
C6 C2 C3 C4 -175.2(12)
C6 C2 C3 C7 4.9(19)
C6 C2 N1 C1 -6.1(16)
C6 C2 N1 C5 174.6(10)
C7 C3 C4 C5 -178.2(10)
C7 C3 C4 C8 4.2(19)
C8 C4 C5 C9 4(2)
C8 C4 C5 N1 175.8(12)
C9 C5 N1 C1 -6.2(15)
C9 C5 N1 C2 173.0(10)
C11 C12 C13 C14 0(2)
C11 C12 C13 C17 -174.7(18)
C12 C11 N2 C10 -165.9(10)
C12 C11 N2 C14 2.9(14)
C12 C13 C14 C18 176.4(18)
C12 C13 C14 N2 1(2)
C13 C14 N2 C10 166.1(12)
C13 C14 N2 C11 -2.6(16)
C15 C11 C12 C13 171.4(13)
C15 C11 C12 C16 -3(2)
C15 C11 N2 C10 20.6(17)
C15 C11 N2 C14 -170.6(12)
C16 C12 C13 C14 174.8(15)
C16 C12 C13 C17 0(3)
C17 C13 C14 C18 -8(3)
C17 C13 C14 N2 176.6(17)
C18 C14 N2 C10 -10(2)
C18 C14 N2 C11 -178.2(14)
C19 C20 C21 C22 7(2)
C19 C20 C21 U1 -44.8(14)
C20 C19 C26 C25 -0.3(19)
C20 C19 C26 U1 49.1(10)
C20 C21 C22 C23 -4(2)
C20 C21 C22 Si2 179.6(10)
C20 C21 C22 U1 -51.0(12)
C21 C22 C23 C24 2(2)
C21 C22 C23 U1 -46.7(11)
C22 C23 C24 C25 -2(2)
C22 C23 C24 U1 -49.4(12)
C23 C24 C25 C26 0(2)
C23 C24 C25 U1 -48.0(11)
C24 C25 C26 C19 2(2)
C24 C25 C26 U1 -48.0(11)
C26 C19 C20 C21 -5(2)
C26 C19 C20 U1 -49.2(10)
C28 C27 Si1 C19 62.9(13)
C28 C27 Si1 C30 -62.7(13)
C28 C27 Si1 C33 -179.0(11)
C29 C27 Si1 C19 -163.0(13)
C29 C27 Si1 C30 71.4(15)
C29 C27 Si1 C33 -44.9(15)
C31 C30 Si1 C19 163.9(11)
C31 C30 Si1 C27 -69.0(13)
C31 C30 Si1 C33 47.0(13)
C32 C30 Si1 C19 -66.0(13)
C32 C30 Si1 C27 61.1(13)
C32 C30 Si1 C33 177.1(12)
C34 C33 Si1 C19 -61.7(10)
C34 C33 Si1 C27 177.3(10)
C34 C33 Si1 C30 56.1(11)
C35 C33 Si1 C19 59.0(13)
C35 C33 Si1 C27 -62.0(13)
C35 C33 Si1 C30 176.9(12)
C37 C36 Si2 C22 38.4(15)
C37 C36 Si2 C39 147.4(14)
C37 C36 Si2 C42 -88.8(16)
C38 C36 Si2 C22 166.5(11)
C38 C36 Si2 C39 -84.5(13)
C38 C36 Si2 C42 39.3(16)
C43 C42 Si2 C22 154.5(13)
C43 C42 Si2 C36 -78.4(17)
C43 C42 Si2 C39 43.1(17)
C44 C42 Si2 C22 -73(2)
C44 C42 Si2 C36 54(2)
C44 C42 Si2 C39 175.9(17)
C45 C46 C47 C48 -3(2)
C45 C46 C47 U2 -49.8(13)
C46 C45 C52 C51 -5(2)
C46 C45 C52 U2 45.3(12)
C46 C45 Si3 C53 -1.5(11)
C46 C45 Si3 C56 -123.0(9)
C46 C45 Si3 C59 126.1(10)
C46 C47 C48 C49 4(2)
C46 C47 C48 Si4 177.4(10)
C46 C47 C48 U2 -47.0(12)
C47 C48 C49 C50 -3.7(19)
C47 C48 C49 U2 -50.7(10)
C48 C49 C50 C51 2(2)
C48 C49 C50 U2 -47.1(11)
C49 C50 C51 C52 -2(2)
C49 C50 C51 U2 -48.8(11)
C50 C51 C52 C45 5(2)
C50 C51 C52 U2 -46.4(12)
C52 C45 C46 C47 3(2)
C52 C45 C46 U2 -45.6(12)
C52 C45 Si3 C53 -179.9(9)
C52 C45 Si3 C56 58.6(10)
C52 C45 Si3 C59 -52.3(10)
C54 C53 Si3 C45 -167.4(11)
C54 C53 Si3 C56 -48.3(14)
C54 C53 Si3 C59 73.7(14)
C55 C53 Si3 C45 69.8(11)
C55 C53 Si3 C56 -171.1(10)
C55 C53 Si3 C59 -49.2(12)
C57 C56 Si3 C45 76.3(12)
C57 C56 Si3 C53 -45.8(13)
C57 C56 Si3 C59 -174.8(11)
C58 C56 Si3 C45 -151.4(13)
C58 C56 Si3 C53 86.5(15)
C58 C56 Si3 C59 -42.4(16)
C63 C62 Si4 C48 60.2(8)
C63 C62 Si4 C65 -57.3(8)
C63 C62 Si4 C68 178.6(7)
C64 C62 Si4 C48 -64.4(9)
C64 C62 Si4 C65 178.2(8)
C64 C62 Si4 C68 54.1(9)
C69 C68 Si4 C48 173.5(7)
C69 C68 Si4 C62 55.8(8)
C69 C68 Si4 C65 -62.6(8)
C70 C68 Si4 C48 -59.3(8)
C70 C68 Si4 C62 -177.1(7)
C70 C68 Si4 C65 64.5(8)
N1 C1 O2 U2 -179.4(6)
N1 C1 O3 U1 -161.6(6)
N1 C2 C3 C4 -1.2(12)
N1 C2 C3 C7 178.9(9)
N2 C10 O4 U2 166.9(6)
N2 C10 O5 U1 179.2(7)
N2 C11 C12 C13 -1.9(16)
N2 C11 C12 C16 -176.3(13)
O2 C1 N1 C2 -28.2(14)
O2 C1 N1 C5 150.9(9)
O2 C1 O3 U1 17.6(15)
O3 C1 N1 C2 151.0(9)
O3 C1 N1 C5 -29.9(13)
O3 C1 O2 U2 1.4(16)
O4 C10 N2 C11 7.1(15)
O4 C10 N2 C14 -160.2(11)
O4 C10 O5 U1 -0.7(18)
O5 C10 N2 C11 -172.9(10)
O5 C10 N2 C14 19.9(17)
O5 C10 O4 U2 -13.2(17)
Si1 C19 C20 C21 179.8(12)
Si1 C19 C20 U1 135.5(6)
Si1 C19 C26 C25 175.2(9)
Si1 C19 C26 U1 -135.5(6)
Si2 C22 C23 C24 178.4(10)
Si2 C22 C23 U1 129.7(6)
Si3 C45 C46 C47 -174.8(11)
Si3 C45 C46 U2 136.3(7)
Si3 C45 C52 C51 172.7(11)
Si3 C45 C52 U2 -136.5(6)
Si4 C48 C49 C50 -177.4(9)
Si4 C48 C49 U2 135.5(6)
U1 C19 C20 C21 44.4(14)
U1 C19 C26 C25 -49.3(11)
U1 C20 C21 C22 51.8(12)
U1 C21 C22 C23 46.8(11)
U1 C21 C22 Si2 -129.5(6)
U1 C22 C23 C24 48.7(12)
U1 C23 C24 C25 47.9(11)
U1 C24 C25 C26 48.0(11)
U1 C25 C26 C19 50.0(11)
U2 C45 C46 C47 48.9(13)
U2 C45 C52 C51 -50.7(13)
U2 C45 Si3 C53 92.2(9)
U2 C45 Si3 C56 -29.3(10)
U2 C45 Si3 C59 -140.2(9)
U2 C46 C47 C48 47.1(12)
U2 C47 C48 C49 50.7(10)
U2 C47 C48 Si4 -135.6(6)
U2 C48 C49 C50 47.1(11)
U2 C49 C50 C51 49.2(11)
U2 C50 C51 C52 46.5(13)
U2 C51 C52 C45 51.4(13)

loop_
_smtbx_masks_void_nr
_smtbx_masks_void_average_x
_smtbx_masks_void_average_y
_smtbx_masks_void_average_z
_smtbx_masks_void_volume
_smtbx_masks_void_count_electrons
1 0.500 0.500 0.000 635.6 10.2
2 0.333 0.888 0.450 7.2 0.5
3 0.667 0.113 0.550 7.2 0.0
